data_1518245
loop_
_publ_author_name
'Wang, Chuanyong'
'Chen, Liang-An'
'Huo, Haohua'
'Shen, Xiaodong'
'Harms, Klaus'
'Gong, Lei'
'Meggers, Eric'

_publ_section_title
;
 Asymmetric Lewis acid catalysis directed by octahedral rhodium
 centrochirality
;
_journal_issue 2
_journal_name_full 'Chem. Sci.'
_journal_page_first 1094
_journal_paper_doi 10.1039/C4SC03101F
_journal_volume 6
_journal_year 2015
_chemical_formula_moiety 'C22 H26 N2 O4'
_chemical_formula_sum 'C22 H26 N2 O4'
_chemical_formula_weight 382.45
_chemical_name_common w234b
_chemical_name_systematic
; 
 ? 
;
_space_group_crystal_system monoclinic
_space_group_IT_number 14
_space_group_name_Hall '-P 2ybc'
_space_group_name_H-M_alt 'P 1 21/c 1'
_symmetry_space_group_name_Hall '-P 2ybc'
_symmetry_space_group_name_H-M 'P 1 21/c 1'
_atom_sites_solution_hydrogens geom
_atom_sites_solution_primary direct
_atom_sites_solution_secondary difmap
_audit_creation_method SHELXL-2013
_cell_angle_alpha 90
_cell_angle_beta 97.5045(16)
_cell_angle_gamma 90
_cell_formula_units_Z 4
_cell_length_a 10.1905(5)
_cell_length_b 11.5731(6)
_cell_length_c 17.4203(8)
_cell_measurement_reflns_used 9754
_cell_measurement_temperature 100(2)
_cell_measurement_theta_max 27.4950
_cell_measurement_theta_min 2.3585
_cell_volume 2036.88(17)
_computing_cell_refinement 'SAINT V8.34A (Bruker AXS Inc., 2013)'
_computing_data_collection 'BRUKER APEX2'
_computing_data_reduction 'SAINT V8.34A (Bruker AXS Inc., 2013)'
_computing_molecular_graphics 'DIAMOND (Crystal Impact)'
_computing_structure_refinement 'SHELXL-2013 (Sheldrick, 2013)'
_computing_structure_solution 'SHELXS-97 (Sheldrick, 2008)'
_diffrn_ambient_temperature 100(2)
_diffrn_detector_area_resol_mean 10.4167
_diffrn_measured_fraction_theta_full 1.000
_diffrn_measured_fraction_theta_max 0.997
_diffrn_measurement_device_type 'Bruker D8 QUEST area detector'
_diffrn_measurement_method '\w and \f scans'
_diffrn_radiation_type MoK\a
_diffrn_radiation_wavelength 0.71073
_diffrn_reflns_av_R_equivalents 0.0370
_diffrn_reflns_av_unetI/netI 0.0165
_diffrn_reflns_Laue_measured_fraction_full 1.000
_diffrn_reflns_Laue_measured_fraction_max 0.997
_diffrn_reflns_limit_h_max 13
_diffrn_reflns_limit_h_min -13
_diffrn_reflns_limit_k_max 15
_diffrn_reflns_limit_k_min -15
_diffrn_reflns_limit_l_max 22
_diffrn_reflns_limit_l_min -22
_diffrn_reflns_number 47435
_diffrn_reflns_point_group_measured_fraction_full 1.000
_diffrn_reflns_point_group_measured_fraction_max 0.997
_diffrn_reflns_theta_full 25.242
_diffrn_reflns_theta_max 27.536
_diffrn_reflns_theta_min 2.118
_diffrn_source 'microfocus sealed X-ray tube'
_exptl_absorpt_coefficient_mu 0.086
_exptl_absorpt_correction_T_max 0.99
_exptl_absorpt_correction_T_min 0.93
_exptl_absorpt_correction_type multi-scan
_exptl_absorpt_process_details 'SADABS V2012/1 (Bruker AXS Inc.)'
_exptl_crystal_colour colourless
_exptl_crystal_density_diffrn 1.247
_exptl_crystal_density_method 'not measured'
_exptl_crystal_description prism
_exptl_crystal_F_000 816
_exptl_crystal_size_max 0.40
_exptl_crystal_size_mid 0.30
_exptl_crystal_size_min 0.08
_refine_diff_density_max 0.353
_refine_diff_density_min -0.349
_refine_diff_density_rms 0.085
_refine_ls_extinction_method none
_refine_ls_goodness_of_fit_ref 1.122
_refine_ls_hydrogen_treatment constr
_refine_ls_matrix_type full
_refine_ls_number_parameters 258
_refine_ls_number_reflns 4679
_refine_ls_number_restraints 0
_refine_ls_restrained_S_all 1.122
_refine_ls_R_factor_all 0.0498
_refine_ls_R_factor_gt 0.0381
_refine_ls_shift/su_max 0.000
_refine_ls_shift/su_mean 0.000
_refine_ls_structure_factor_coef Fsqd
_refine_ls_weighting_details 'w=1/[\s^2^(Fo^2^)+(0.0574P)^2^+0.6490P] where P=(Fo^2^+2Fc^2^)/3'
_refine_ls_weighting_scheme calc
_refine_ls_wR_factor_gt 0.1004
_refine_ls_wR_factor_ref 0.1143
_reflns_Friedel_coverage 0.000
_reflns_number_gt 3939
_reflns_number_total 4679
_reflns_threshold_expression 'I > 2\s(I)'
_cod_data_source_file c4sc03101f2.cif
_cod_data_source_block 5f
_cod_depositor_comments 'Adding full bibliography for 1518242--1518247.cif.'
_cod_database_code 1518245
_shelx_space_group_comment
; 
The symmetry employed for this shelxl refinement is uniquely defined 
by the following loop, which should always be used as a source of 
symmetry information in preference to the above space-group names. 
They are only intended as comments. 
;
_shelx_estimated_absorpt_t_min 0.966
_shelx_estimated_absorpt_t_max 0.993
_shelxl_version_number 2013-4

loop_
_space_group_symop_operation_xyz
'x, y, z'
'-x, y+1/2, -z+1/2'
'-x, -y, -z'
'x, -y-1/2, z-1/2'

loop_
_atom_site_label
_atom_site_type_symbol
_atom_site_fract_x
_atom_site_fract_y
_atom_site_fract_z
_atom_site_U_iso_or_equiv
_atom_site_adp_type
_atom_site_occupancy
_atom_site_site_symmetry_order
_atom_site_calc_flag
_atom_site_refinement_flags_posn
_atom_site_refinement_flags_adp
C1 C 0.21092(13) 0.34740(11) 0.48117(7) 0.0194(3) Uani 1 1 d . .
C2 C 0.30438(14) 0.37209(11) 0.42221(7) 0.0218(3) Uani 1 1 d . .
H2A H 0.3941 0.3865 0.4499 0.026 Uiso 1 1 calc R U
H2B H 0.2750 0.4434 0.3936 0.026 Uiso 1 1 calc R U
C3 C 0.31207(13) 0.27380(11) 0.36402(7) 0.0194(3) Uani 1 1 d . .
H3 H 0.2244 0.2336 0.3569 0.023 Uiso 1 1 calc R U
C4 C 0.33720(12) 0.32174(11) 0.28458(7) 0.0173(2) Uani 1 1 d . .
C5 C 0.34956(12) 0.22095(11) 0.22694(7) 0.0175(3) Uani 1 1 d . .
C6 C 0.46918(12) 0.24108(10) 0.18959(7) 0.0166(2) Uani 1 1 d . .
C7 C 0.51388(12) 0.17753(11) 0.12994(7) 0.0186(3) Uani 1 1 d . .
H7 H 0.4671 0.1113 0.1090 0.022 Uiso 1 1 calc R U
C8 C 0.62802(13) 0.21385(11) 0.10231(7) 0.0221(3) Uani 1 1 d . .
H8 H 0.6606 0.1727 0.0615 0.027 Uiso 1 1 calc R U
C9 C 0.69578(13) 0.31128(12) 0.13434(8) 0.0239(3) Uani 1 1 d . .
H9 H 0.7740 0.3353 0.1147 0.029 Uiso 1 1 calc R U
C10 C 0.65182(12) 0.37381(11) 0.19408(7) 0.0203(3) Uani 1 1 d . .
H10 H 0.6994 0.4393 0.2156 0.024 Uiso 1 1 calc R U
C11 C 0.53613(12) 0.33789(10) 0.22157(7) 0.0168(2) Uani 1 1 d . .
C12 C 0.46703(12) 0.39203(11) 0.28426(7) 0.0185(3) Uani 1 1 d . .
H12A H 0.4472 0.4744 0.2726 0.022 Uiso 1 1 calc R U
H12B H 0.5228 0.3866 0.3351 0.022 Uiso 1 1 calc R U
C13 C 0.19358(12) 0.44430(11) 0.53375(7) 0.0175(3) Uani 1 1 d . .
C15 C 0.11292(13) 0.55579(11) 0.61768(7) 0.0205(3) Uani 1 1 d . .
H15 H 0.0609 0.5862 0.6544 0.025 Uiso 1 1 calc R U
C16 C 0.21861(13) 0.60779(11) 0.59095(7) 0.0213(3) Uani 1 1 d . .
H16 H 0.2524 0.6818 0.6068 0.026 Uiso 1 1 calc R U
C18 C -0.00127(13) 0.36553(12) 0.59573(8) 0.0235(3) Uani 1 1 d . .
H18A H -0.0712 0.4026 0.6206 0.035 Uiso 1 1 calc R U
H18B H 0.0412 0.3052 0.6298 0.035 Uiso 1 1 calc R U
H18C H -0.0398 0.3310 0.5466 0.035 Uiso 1 1 calc R U
C19 C 0.41680(14) 0.18588(12) 0.39667(8) 0.0267(3) Uani 1 1 d . .
H19A H 0.3957 0.1570 0.4465 0.040 Uiso 1 1 calc R U
H19B H 0.5039 0.2230 0.4041 0.040 Uiso 1 1 calc R U
H19C H 0.4179 0.1213 0.3604 0.040 Uiso 1 1 calc R U
C20 C 0.21652(12) 0.39176(11) 0.24849(7) 0.0192(3) Uani 1 1 d . .
C22 C 0.14827(13) 0.52571(11) 0.14079(7) 0.0207(3) Uani 1 1 d . .
C23 C 0.13181(17) 0.62899(13) 0.19245(9) 0.0328(3) Uani 1 1 d . .
H23A H 0.2192 0.6584 0.2138 0.049 Uiso 1 1 calc R U
H23B H 0.0833 0.6054 0.2349 0.049 Uiso 1 1 calc R U
H23C H 0.0824 0.6898 0.1620 0.049 Uiso 1 1 calc R U
C24 C 0.01731(14) 0.46780(13) 0.11242(9) 0.0303(3) Uani 1 1 d . .
H24A H -0.0262 0.4446 0.1569 0.045 Uiso 1 1 calc R U
H24B H 0.0332 0.3994 0.0818 0.045 Uiso 1 1 calc R U
H24C H -0.0396 0.5220 0.0802 0.045 Uiso 1 1 calc R U
C25 C 0.22027(15) 0.55797(13) 0.07284(8) 0.0292(3) Uani 1 1 d . .
H25A H 0.3068 0.5911 0.0921 0.044 Uiso 1 1 calc R U
H25B H 0.1679 0.6149 0.0403 0.044 Uiso 1 1 calc R U
H25C H 0.2326 0.4888 0.0422 0.044 Uiso 1 1 calc R U
N14 N 0.09708(10) 0.45169(9) 0.58118(6) 0.0176(2) Uani 1 1 d . .
N17 N 0.26887(11) 0.53899(9) 0.53846(6) 0.0206(2) Uani 1 1 d . .
O1 O 0.15165(10) 0.25630(8) 0.48425(6) 0.0278(2) Uani 1 1 d . .
O5 O 0.27226(9) 0.14132(8) 0.21652(5) 0.0251(2) Uani 1 1 d . .
O20 O 0.11369(10) 0.39777(9) 0.27515(6) 0.0316(3) Uani 1 1 d . .
O21 O 0.24198(9) 0.44233(8) 0.18336(5) 0.0207(2) Uani 1 1 d . .

loop_
_atom_site_aniso_label
_atom_site_aniso_U_11
_atom_site_aniso_U_22
_atom_site_aniso_U_33
_atom_site_aniso_U_23
_atom_site_aniso_U_13
_atom_site_aniso_U_12
C1 0.0225(6) 0.0190(6) 0.0168(6) 0.0026(5) 0.0024(5) 0.0052(5)
C2 0.0303(7) 0.0187(6) 0.0177(6) -0.0012(5) 0.0082(5) 0.0031(5)
C3 0.0233(6) 0.0188(6) 0.0167(6) -0.0012(5) 0.0048(5) 0.0043(5)
C4 0.0167(6) 0.0191(6) 0.0161(6) -0.0021(5) 0.0026(4) 0.0024(5)
C5 0.0173(6) 0.0193(6) 0.0155(5) -0.0011(4) 0.0002(4) 0.0007(5)
C6 0.0172(5) 0.0156(6) 0.0167(6) 0.0004(4) 0.0014(5) 0.0018(4)
C7 0.0218(6) 0.0159(6) 0.0177(6) -0.0021(5) 0.0015(5) 0.0019(5)
C8 0.0248(6) 0.0231(6) 0.0197(6) -0.0030(5) 0.0077(5) 0.0041(5)
C9 0.0200(6) 0.0280(7) 0.0250(6) -0.0001(5) 0.0085(5) -0.0018(5)
C10 0.0191(6) 0.0191(6) 0.0227(6) -0.0011(5) 0.0027(5) -0.0031(5)
C11 0.0173(6) 0.0162(6) 0.0168(6) -0.0008(4) 0.0014(4) 0.0030(4)
C12 0.0175(6) 0.0190(6) 0.0193(6) -0.0045(5) 0.0025(5) 0.0014(5)
C13 0.0193(6) 0.0191(6) 0.0145(5) 0.0034(4) 0.0037(5) 0.0050(5)
C15 0.0207(6) 0.0230(6) 0.0177(6) -0.0007(5) 0.0029(5) 0.0072(5)
C16 0.0237(6) 0.0187(6) 0.0218(6) -0.0010(5) 0.0037(5) 0.0043(5)
C18 0.0190(6) 0.0285(7) 0.0235(6) 0.0000(5) 0.0054(5) -0.0018(5)
C19 0.0343(7) 0.0241(7) 0.0209(6) -0.0001(5) 0.0003(5) 0.0092(6)
C20 0.0187(6) 0.0207(6) 0.0189(6) 0.0009(5) 0.0052(5) 0.0019(5)
C22 0.0217(6) 0.0186(6) 0.0208(6) 0.0046(5) -0.0006(5) -0.0020(5)
C23 0.0489(9) 0.0221(7) 0.0277(7) 0.0020(6) 0.0055(7) 0.0004(6)
C24 0.0239(7) 0.0308(7) 0.0338(8) 0.0097(6) -0.0053(6) -0.0054(6)
C25 0.0323(8) 0.0338(8) 0.0215(7) 0.0061(6) 0.0032(6) -0.0058(6)
N14 0.0162(5) 0.0214(5) 0.0153(5) 0.0012(4) 0.0028(4) 0.0041(4)
N17 0.0238(5) 0.0182(5) 0.0203(5) 0.0019(4) 0.0055(4) 0.0043(4)
O1 0.0364(5) 0.0208(5) 0.0282(5) -0.0008(4) 0.0122(4) -0.0004(4)
O5 0.0244(5) 0.0278(5) 0.0230(5) -0.0043(4) 0.0032(4) -0.0082(4)
O20 0.0224(5) 0.0406(6) 0.0345(6) 0.0166(5) 0.0140(4) 0.0112(4)
O21 0.0185(4) 0.0257(5) 0.0182(4) 0.0042(4) 0.0039(3) 0.0012(4)

loop_
_atom_type_symbol
_atom_type_description
_atom_type_scat_dispersion_real
_atom_type_scat_dispersion_imag
_atom_type_scat_source
C C 0.0033 0.0016 'International Tables Vol C Tables 4.2.6.8 and 6.1.1.4'
H H 0.0000 0.0000 'International Tables Vol C Tables 4.2.6.8 and 6.1.1.4'
N N 0.0061 0.0033 'International Tables Vol C Tables 4.2.6.8 and 6.1.1.4'
O O 0.0106 0.0060 'International Tables Vol C Tables 4.2.6.8 and 6.1.1.4'

loop_
_geom_angle_atom_site_label_1
_geom_angle_atom_site_label_2
_geom_angle_atom_site_label_3
_geom_angle
O1 C1 C13 122.03(12)
O1 C1 C2 123.45(11)
C13 C1 C2 114.50(11)
C1 C2 C3 113.52(11)
C1 C2 H2A 108.9
C3 C2 H2A 108.9
C1 C2 H2B 108.9
C3 C2 H2B 108.9
H2A C2 H2B 107.7
C19 C3 C2 109.95(11)
C19 C3 C4 112.53(10)
C2 C3 C4 110.80(10)
C19 C3 H3 107.8
C2 C3 H3 107.8
C4 C3 H3 107.8
C20 C4 C3 109.80(10)
C20 C4 C12 111.02(10)
C3 C4 C12 115.63(10)
C20 C4 C5 105.03(10)
C3 C4 C5 110.26(10)
C12 C4 C5 104.46(9)
O5 C5 C6 127.87(11)
O5 C5 C4 124.19(11)
C6 C5 C4 107.94(10)
C11 C6 C7 122.12(11)
C11 C6 C5 109.98(10)
C7 C6 C5 127.89(11)
C8 C7 C6 118.05(12)
C8 C7 H7 121.0
C6 C7 H7 121.0
C7 C8 C9 120.02(12)
C7 C8 H8 120.0
C9 C8 H8 120.0
C10 C9 C8 121.86(12)
C10 C9 H9 119.1
C8 C9 H9 119.1
C9 C10 C11 118.19(12)
C9 C10 H10 120.9
C11 C10 H10 120.9
C6 C11 C10 119.74(11)
C6 C11 C12 111.92(10)
C10 C11 C12 128.34(11)
C11 C12 C4 105.24(10)
C11 C12 H12A 110.7
C4 C12 H12A 110.7
C11 C12 H12B 110.7
C4 C12 H12B 110.7
H12A C12 H12B 108.8
N17 C13 N14 111.38(11)
N17 C13 C1 123.29(11)
N14 C13 C1 125.28(11)
N14 C15 C16 106.32(11)
N14 C15 H15 126.8
C16 C15 H15 126.8
N17 C16 C15 110.69(12)
N17 C16 H16 124.7
C15 C16 H16 124.7
N14 C18 H18A 109.5
N14 C18 H18B 109.5
H18A C18 H18B 109.5
N14 C18 H18C 109.5
H18A C18 H18C 109.5
H18B C18 H18C 109.5
C3 C19 H19A 109.5
C3 C19 H19B 109.5
H19A C19 H19B 109.5
C3 C19 H19C 109.5
H19A C19 H19C 109.5
H19B C19 H19C 109.5
O20 C20 O21 125.47(12)
O20 C20 C4 124.30(11)
O21 C20 C4 110.22(10)
O21 C22 C24 110.87(10)
O21 C22 C25 101.78(10)
C24 C22 C25 110.41(11)
O21 C22 C23 109.20(11)
C24 C22 C23 112.34(12)
C25 C22 C23 111.75(11)
C22 C23 H23A 109.5
C22 C23 H23B 109.5
H23A C23 H23B 109.5
C22 C23 H23C 109.5
H23A C23 H23C 109.5
H23B C23 H23C 109.5
C22 C24 H24A 109.5
C22 C24 H24B 109.5
H24A C24 H24B 109.5
C22 C24 H24C 109.5
H24A C24 H24C 109.5
H24B C24 H24C 109.5
C22 C25 H25A 109.5
C22 C25 H25B 109.5
H25A C25 H25B 109.5
C22 C25 H25C 109.5
H25A C25 H25C 109.5
H25B C25 H25C 109.5
C15 N14 C13 106.66(11)
C15 N14 C18 124.45(11)
C13 N14 C18 128.80(11)
C13 N17 C16 104.95(11)
C20 O21 C22 121.77(10)

loop_
_geom_bond_atom_site_label_1
_geom_bond_atom_site_label_2
_geom_bond_distance
C1 O1 1.2197(16)
C1 C13 1.4731(17)
C1 C2 1.5163(17)
C2 C3 1.5323(17)
C2 H2A 0.9900
C2 H2B 0.9900
C3 C19 1.5295(17)
C3 C4 1.5431(17)
C3 H3 1.0000
C4 C20 1.5370(17)
C4 C12 1.5537(17)
C4 C5 1.5549(17)
C5 O5 1.2106(15)
C5 C6 1.4733(16)
C6 C11 1.3899(17)
C6 C7 1.3972(17)
C7 C8 1.3811(18)
C7 H7 0.9500
C8 C9 1.3996(19)
C8 H8 0.9500
C9 C10 1.3889(18)
C9 H9 0.9500
C10 C11 1.3927(17)
C10 H10 0.9500
C11 C12 1.5107(16)
C12 H12A 0.9900
C12 H12B 0.9900
C13 N17 1.3341(17)
C13 N14 1.3673(15)
C15 N14 1.3619(17)
C15 C16 1.3674(19)
C15 H15 0.9500
C16 N17 1.3619(16)
C16 H16 0.9500
C18 N14 1.4593(17)
C18 H18A 0.9800
C18 H18B 0.9800
C18 H18C 0.9800
C19 H19A 0.9800
C19 H19B 0.9800
C19 H19C 0.9800
C20 O20 1.2025(15)
C20 O21 1.3319(15)
C22 O21 1.4860(15)
C22 C24 1.5172(18)
C22 C25 1.5185(18)
C22 C23 1.5186(19)
C23 H23A 0.9800
C23 H23B 0.9800
C23 H23C 0.9800
C24 H24A 0.9800
C24 H24B 0.9800
C24 H24C 0.9800
C25 H25A 0.9800
C25 H25B 0.9800
C25 H25C 0.9800

loop_
_geom_torsion_atom_site_label_1
_geom_torsion_atom_site_label_2
_geom_torsion_atom_site_label_3
_geom_torsion_atom_site_label_4
_geom_torsion
O1 C1 C2 C3 2.93(18)
C13 C1 C2 C3 -175.27(11)
C1 C2 C3 C19 -87.08(14)
C1 C2 C3 C4 147.89(11)
C19 C3 C4 C20 169.77(11)
C2 C3 C4 C20 -66.67(13)
C19 C3 C4 C12 -63.67(14)
C2 C3 C4 C12 59.89(14)
C19 C3 C4 C5 54.51(14)
C2 C3 C4 C5 178.07(10)
C20 C4 C5 O5 -69.79(15)
C3 C4 C5 O5 48.44(16)
C12 C4 C5 O5 173.28(12)
C20 C4 C5 C6 110.39(11)
C3 C4 C5 C6 -131.38(10)
C12 C4 C5 C6 -6.54(12)
O5 C5 C6 C11 -175.69(12)
C4 C5 C6 C11 4.12(13)
O5 C5 C6 C7 5.3(2)
C4 C5 C6 C7 -174.89(12)
C11 C6 C7 C8 -0.39(18)
C5 C6 C7 C8 178.50(12)
C6 C7 C8 C9 0.39(19)
C7 C8 C9 C10 0.1(2)
C8 C9 C10 C11 -0.7(2)
C7 C6 C11 C10 -0.14(18)
C5 C6 C11 C10 -179.21(11)
C7 C6 C11 C12 179.28(11)
C5 C6 C11 C12 0.20(14)
C9 C10 C11 C6 0.66(18)
C9 C10 C11 C12 -178.65(12)
C6 C11 C12 C4 -4.39(14)
C10 C11 C12 C4 174.97(12)
C20 C4 C12 C11 -106.26(11)
C3 C4 C12 C11 127.80(11)
C5 C4 C12 C11 6.44(12)
O1 C1 C13 N17 171.20(12)
C2 C1 C13 N17 -10.57(17)
O1 C1 C13 N14 -11.49(19)
C2 C1 C13 N14 166.74(11)
N14 C15 C16 N17 0.24(15)
C3 C4 C20 O20 -6.85(18)
C12 C4 C20 O20 -135.97(13)
C5 C4 C20 O20 111.69(14)
C3 C4 C20 O21 174.26(10)
C12 C4 C20 O21 45.15(13)
C5 C4 C20 O21 -67.20(12)
C16 C15 N14 C13 0.02(13)
C16 C15 N14 C18 176.93(11)
N17 C13 N14 C15 -0.27(14)
C1 C13 N14 C15 -177.86(11)
N17 C13 N14 C18 -177.01(12)
C1 C13 N14 C18 5.4(2)
N14 C13 N17 C16 0.41(14)
C1 C13 N17 C16 178.05(11)
C15 C16 N17 C13 -0.40(14)
O20 C20 O21 C22 7.9(2)
C4 C20 O21 C22 -173.25(10)
C24 C22 O21 C20 -62.63(15)
C25 C22 O21 C20 179.93(11)
C23 C22 O21 C20 61.67(15)
